data_7719139
loop_
_publ_author_name
'Guan, Xiao-Fen'
'Qiao, Na'
'Wu, Zhi-Lei'
'Wang, Wen-Min'
'Cui, Jian-Zhong'

_publ_section_title
;
 Linear trinuclear and tetranuclear Ln(III) compounds aggregated by
 multidentate Schiff base ligands: insights into the magnetocaloric
 effect, slow magnetic relaxation behavior and catalytic CO<sub>2</sub>
 conversion.
;
_journal_issue 34
_journal_name_full 'Dalton transactions (Cambridge, England : 2003)'
_journal_page_first 12841
_journal_page_last 12848
_journal_paper_doi 10.1039/d5dt01252j
_journal_volume 54
_journal_year 2025
_chemical_formula_moiety 'C104 H79 Dy3 N8 O17, C2 Cl2'
_chemical_formula_sum 'C106 H79 Cl2 Dy3 N8 O17'
_chemical_formula_weight 2295.17
_space_group_crystal_system monoclinic
_space_group_IT_number 5
_space_group_name_Hall 'C 2y'
_space_group_name_H-M_alt 'C 1 2 1'
_atom_sites_solution_hydrogens geom
_atom_sites_solution_primary direct
_audit_creation_date 2022-11-09
_audit_creation_method
;
Olex2 1.2
(compiled 2018.05.29 svn.r3508 for OlexSys, GUI svn.r5506)
;
_audit_update_record
;
2023-05-11 deposited with the CCDC.	2025-07-22 downloaded from the CCDC.
;
_cell_angle_alpha 90
_cell_angle_beta 102.635(2)
_cell_angle_gamma 90
_cell_formula_units_Z 2
_cell_length_a 23.3707(12)
_cell_length_b 16.0273(10)
_cell_length_c 12.6854(8)
_cell_measurement_reflns_used 5534
_cell_measurement_temperature 150(2)
_cell_measurement_theta_max 26.19
_cell_measurement_theta_min 2.40
_cell_volume 4636.5(5)
_computing_cell_refinement 'SAINT V8.40B (?, 2016)'
_computing_data_reduction 'SAINT V8.40B (?, 2016)'
_computing_molecular_graphics 'Olex2 (Dolomanov et al., 2009)'
_computing_publication_material 'Olex2 (Dolomanov et al., 2009)'
_computing_structure_refinement 'XL (Sheldrick, 2008)'
_computing_structure_solution 'XS (Sheldrick, 2008)'
_diffrn_ambient_temperature 150.0
_diffrn_measured_fraction_theta_full 0.997
_diffrn_measured_fraction_theta_max 0.994
_diffrn_measurement_device_type 'Bruker APEX-II CCD'
_diffrn_measurement_method '\f and \w scans'
_diffrn_radiation_type MoK\a
_diffrn_radiation_wavelength 0.71073
_diffrn_reflns_av_R_equivalents 0.0719
_diffrn_reflns_av_unetI/netI 0.0660
_diffrn_reflns_Laue_measured_fraction_full 0.997
_diffrn_reflns_Laue_measured_fraction_max 0.994
_diffrn_reflns_limit_h_max 29
_diffrn_reflns_limit_h_min -29
_diffrn_reflns_limit_k_max 20
_diffrn_reflns_limit_k_min -20
_diffrn_reflns_limit_l_max 15
_diffrn_reflns_limit_l_min -15
_diffrn_reflns_number 38911
_diffrn_reflns_point_group_measured_fraction_full 0.997
_diffrn_reflns_point_group_measured_fraction_max 0.993
_diffrn_reflns_theta_full 25.242
_diffrn_reflns_theta_max 26.439
_diffrn_reflns_theta_min 2.116
_diffrn_standards_number 0
_exptl_absorpt_coefficient_mu 2.525
_exptl_absorpt_correction_T_max 0.0276
_exptl_absorpt_correction_T_min 0.0101
_exptl_absorpt_correction_type multi-scan
_exptl_absorpt_process_details
;
SADABS-2016/2 (Bruker,2016/2) was used for absorption correction.
wR2(int) was 0.0930 before and 0.0749 after correction.
The Ratio of minimum to maximum transmission is 0.3659.
The \l/2 correction factor is Not present.
;
_exptl_crystal_colour yellow
_exptl_crystal_density_diffrn 1.644
_exptl_crystal_description block
_exptl_crystal_F_000 2278
_exptl_crystal_size_max 0.36
_exptl_crystal_size_mid 0.25
_exptl_crystal_size_min 0.21
_refine_diff_density_max 1.074
_refine_diff_density_min -1.011
_refine_diff_density_rms 0.206
_refine_ls_abs_structure_details
;
 Flack x determined using 3011 quotients [(I+)-(I-)]/[(I+)+(I-)]
 (Parsons, Flack and Wagner, Acta Cryst. B69 (2013) 249-259).
;
_refine_ls_abs_structure_Flack 0.009(8)
_refine_ls_extinction_method none
_refine_ls_goodness_of_fit_ref 1.061
_refine_ls_hydrogen_treatment constr
_refine_ls_matrix_type full
_refine_ls_number_parameters 588
_refine_ls_number_reflns 9506
_refine_ls_number_restraints 19
_refine_ls_restrained_S_all 1.061
_refine_ls_R_factor_all 0.0638
_refine_ls_R_factor_gt 0.0484
_refine_ls_shift/su_max 0.001
_refine_ls_shift/su_mean 0.000
_refine_ls_structure_factor_coef Fsqd
_refine_ls_weighting_details 'w=1/[\s^2^(Fo^2^)+(0.0704P)^2^] where P=(Fo^2^+2Fc^2^)/3'
_refine_ls_weighting_scheme calc
_refine_ls_wR_factor_gt 0.1172
_refine_ls_wR_factor_ref 0.1320
_reflns_Friedel_coverage 0.926
_reflns_Friedel_fraction_full 0.997
_reflns_Friedel_fraction_max 0.991
_reflns_number_gt 7834
_reflns_number_total 9506
_reflns_threshold_expression 'I > 2\s(I)'
_cod_data_source_file d5dt01252j2.cif
_cod_data_source_block mo_0412_17_0m
_cod_depositor_comments 'Adding full bibliography for 7719138--7719141.cif.'
_cod_database_code 7719139
_shelx_shelxl_version_number 2018/3
_shelx_space_group_comment
;
The symmetry employed for this shelxl refinement is uniquely defined
by the following loop, which should always be used as a source of
symmetry information in preference to the above space-group names.
They are only intended as comments.
;
_shelx_estimated_absorpt_t_max 0.619
_shelx_estimated_absorpt_t_min 0.463
_olex2_refinement_description
;
1. Fixed Uiso
 At 1.2 times of:
  All C(H) groups, All C(H,H) groups
 At 1.5 times of:
  All C(H,H,H) groups
2. Uiso/Uaniso restraints and constraints
C46 \\sim Cl1: within 2A with sigma of 0.01 and sigma for terminal atoms of 0.02
Uanis(O9) \\sim Ueq, Uanis(C45) \\sim Ueq: with sigma of 0.01 and sigma for
terminal atoms of 0.02
3. Others
 Fixed Sof: O9(0.5) C45(0.5)
4.a Secondary CH2 refined with riding coordinates:
 C1(H1A,H1B)
4.b Aromatic/amide H refined with riding coordinates:
 C7BA(H7BA), C0BA(H0BA), C0AA(H0AA), C30(H30), C31(H31), C32(H32), C33(H33),
 C34(H34), C4AA(H4AA), C12(H12), C40(H40), C44(H44), C43(H43), C42(H42),
 C41(H41), C54(H54), C19(H19), C18(H18), C17(H17), C16(H16), C15(H15), C3(H3),
 C27(H27), C28(H28), C10(H10), C26(H26), C5(H5), C22(H22), C9AA(H9AA), C37(H37),
  C4(H4), C11(H11), C8(H8), C29(H29), C25(H25)
4.c Fitted hexagon refined as free rotating group:
 C35(C30,C31,C32,C33,C34), C40(C39,C44,C43,C42,C41), C20(C19,C18,C17,C16,C15)
4.d Idealised Me refined as rotating group:
 C14(H14A,H14B,H14C)
;
_olex2_submission_special_instructions 'No special instructions were received'

loop_
_space_group_symop_operation_xyz
'x, y, z'
'-x, y, -z'
'x+1/2, y+1/2, z'
'-x+1/2, y+1/2, -z'

loop_
_atom_site_label
_atom_site_type_symbol
_atom_site_fract_x
_atom_site_fract_y
_atom_site_fract_z
_atom_site_U_iso_or_equiv
_atom_site_adp_type
_atom_site_occupancy
_atom_site_site_symmetry_order
_atom_site_calc_flag
_atom_site_refinement_flags_posn
_atom_site_refinement_flags_adp
_atom_site_refinement_flags_occupancy
_atom_site_disorder_assembly
_atom_site_disorder_group
Dy1 Dy 0.14651(2) 0.06140(4) 0.21488(5) 0.04890(19) Uani 1 1 d . . . . .
Dy2 Dy 0.000000 0.00822(4) 0.000000 0.0387(2) Uani 1 2 d S T P . .
C13 C 0.2770(7) 0.1345(8) 0.3953(14) 0.060(4) Uani 1 1 d . . . . .
O7 O 0.1262(4) 0.2020(7) 0.1757(8) 0.057(2) Uani 1 1 d . . . . .
O2 O 0.0445(4) 0.0656(7) 0.1823(8) 0.055(2) Uani 1 1 d . . . . .
C7BA C 0.000000 -0.2257(13) 0.000000 0.044(4) Uani 1 2 d S T P . .
H7BA H -0.000003 -0.284934 -0.000001 0.052 Uiso 1 2 calc RS T P . .
N1 N -0.0680(4) 0.0414(6) 0.1332(9) 0.045(2) Uani 1 1 d . . . . .
O8 O -0.0001(4) -0.1083(5) 0.1093(7) 0.045(2) Uani 1 1 d . . . . .
C8AA C 0.0027(5) -0.1857(8) 0.0973(10) 0.038(3) Uani 1 1 d . . . . .
C0BA C -0.0128(6) -0.3179(8) 0.1965(11) 0.046(3) Uani 1 1 d . . . . .
H0BA H -0.035443 -0.339335 0.130710 0.055 Uiso 1 1 calc R . . . .
N2 N 0.0406(5) 0.1316(7) 0.3439(10) 0.053(3) Uani 1 1 d . . . . .
O1 O -0.1027(4) -0.0109(6) -0.0665(7) 0.045(2) Uani 1 1 d . . . . .
C2 C -0.1242(5) 0.0187(8) 0.1056(11) 0.046(3) Uani 1 1 d . . . . .
C0AA C -0.0032(6) -0.3674(8) 0.2877(12) 0.051(3) Uani 1 1 d . . . . .
H0AA H -0.017796 -0.422874 0.283909 0.062 Uiso 1 1 calc R . . . .
O3 O 0.2970(4) 0.1068(8) 0.3123(9) 0.068(3) Uani 1 1 d . . . . .
O5 O 0.1348(4) -0.0307(7) 0.3498(8) 0.054(2) Uani 1 1 d . . . . .
C35 C 0.2739(4) 0.1782(6) 0.0185(8) 0.056(3) Uani 1 1 d . . . . .
C30 C 0.3029(4) 0.1031(5) 0.0134(8) 0.061(4) Uani 1 1 d G . . . .
H30 H 0.292925 0.055394 0.050087 0.073 Uiso 1 1 calc R . . . .
C31 C 0.3465(4) 0.0977(6) -0.0454(9) 0.077(5) Uani 1 1 d G . . . .
H31 H 0.366250 0.046352 -0.048894 0.092 Uiso 1 1 calc R . . . .
C32 C 0.3610(4) 0.1675(8) -0.0991(9) 0.077(5) Uani 1 1 d G . . . .
H32 H 0.390807 0.163804 -0.139282 0.093 Uiso 1 1 calc R . . . .
C33 C 0.3321(5) 0.2426(6) -0.0940(9) 0.082(6) Uani 1 1 d G . . . .
H33 H 0.342039 0.290300 -0.130688 0.098 Uiso 1 1 calc R . . . .
C34 C 0.2885(5) 0.2480(5) -0.0352(10) 0.072(5) Uani 1 1 d G . . . .
H34 H 0.268713 0.299344 -0.031707 0.086 Uiso 1 1 calc R . . . .
C4AA C 0.0490(6) -0.2545(10) 0.3874(11) 0.055(3) Uani 1 1 d . . . . .
H4AA H 0.069870 -0.231892 0.453982 0.067 Uiso 1 1 calc R . . . .
C12 C 0.3126(7) 0.1606(10) 0.4921(13) 0.063(4) Uani 1 1 d . . . . .
H12 H 0.353992 0.156788 0.501838 0.076 Uiso 1 1 calc R . . . .
C40 C 0.0944(5) 0.3517(7) 0.2512(11) 0.081(5) Uani 1 1 d . . . . .
H40 H 0.067615 0.306266 0.241972 0.098 Uiso 1 1 calc R . . . .
C39 C 0.1459(5) 0.3456(6) 0.2138(9) 0.066(4) Uani 1 1 d G . . . .
C44 C 0.1850(4) 0.4120(7) 0.2273(10) 0.071(4) Uani 1 1 d G . . . .
H44 H 0.220214 0.407858 0.201740 0.085 Uiso 1 1 calc R . . . .
C43 C 0.1727(5) 0.4845(6) 0.2782(11) 0.088(6) Uani 1 1 d G . . . .
H43 H 0.199477 0.529932 0.287453 0.105 Uiso 1 1 calc R . . . .
C42 C 0.1212(6) 0.4906(7) 0.3156(12) 0.095(7) Uani 1 1 d G . . . .
H42 H 0.112809 0.540174 0.350426 0.114 Uiso 1 1 calc R . . . .
C41 C 0.0821(5) 0.4242(9) 0.3021(12) 0.109(8) Uani 1 1 d G . . . .
H41 H 0.046877 0.428342 0.327687 0.131 Uiso 1 1 calc R . . . .
C1 C -0.1372(6) -0.0348(9) 0.0049(12) 0.051(3) Uani 1 1 d . . . . .
H1A H -0.129419 -0.094030 0.025149 0.061 Uiso 1 1 calc R . . . .
H1B H -0.179142 -0.029389 -0.030904 0.061 Uiso 1 1 calc R . . . .
C38 C 0.1596(6) 0.2628(10) 0.1661(11) 0.051(3) Uani 1 1 d . . . . .
C24 C 0.1502(7) -0.0917(9) 0.5226(12) 0.057(3) Uani 1 1 d . . . . .
C7 C 0.0174(6) 0.0955(9) 0.2516(13) 0.052(3) Uani 1 1 d . . . . .
O4 O 0.2211(4) -0.0384(6) 0.2354(8) 0.052(2) Uani 1 1 d . . . . .
N3 N 0.1006(5) 0.1319(8) 0.3558(10) 0.056(3) Uani 1 1 d . . . . .
C51 C 0.0095(5) -0.2387(7) 0.1983(10) 0.040(2) Uani 1 1 d . . . . .
C54 C 0.0278(7) -0.3356(10) 0.3842(12) 0.057(3) Uani 1 1 d . . . . .
H54 H 0.034484 -0.368654 0.447821 0.068 Uiso 1 1 calc R . . . .
C20 C 0.3107(4) -0.1037(8) 0.3156(11) 0.072(5) Uani 1 1 d . . . . .
C19 C 0.3542(5) -0.1189(9) 0.4073(9) 0.081(5) Uani 1 1 d G . . . .
H19 H 0.347159 -0.107759 0.476924 0.098 Uiso 1 1 calc R . . . .
C18 C 0.4082(4) -0.1504(10) 0.3973(13) 0.100(7) Uani 1 1 d G . . . .
H18 H 0.437990 -0.160807 0.459938 0.120 Uiso 1 1 calc R . . . .
C17 C 0.4186(5) -0.1667(10) 0.2954(15) 0.120(10) Uani 1 1 d G . . . .
H17 H 0.455449 -0.188284 0.288546 0.144 Uiso 1 1 calc R . . . .
C16 C 0.3750(7) -0.1516(12) 0.2037(12) 0.141(12) Uani 1 1 d G . . . .
H16 H 0.382078 -0.162712 0.134139 0.169 Uiso 1 1 calc R . . . .
C15 C 0.3210(5) -0.1200(11) 0.2138(10) 0.105(8) Uani 1 1 d G . . . .
H15 H 0.291247 -0.109664 0.151123 0.125 Uiso 1 1 calc R . . . .
C23 C 0.1725(7) -0.0668(9) 0.4258(13) 0.059(4) Uani 1 1 d . . . . .
O6 O 0.2067(4) 0.1104(7) 0.1022(8) 0.056(2) Uani 1 1 d . . . . .
C21 C 0.2500(7) -0.0724(10) 0.3224(15) 0.063(4) Uani 1 1 d . . . . .
C3 C -0.1631(6) 0.0392(9) 0.1689(13) 0.058(4) Uani 1 1 d . . . . .
H3 H -0.202952 0.022141 0.148667 0.069 Uiso 1 1 calc R . . . .
C36 C 0.2254(6) 0.1802(9) 0.0816(11) 0.050(3) Uani 1 1 d . . . . .
C27 C 0.1038(8) -0.1386(13) 0.6953(14) 0.075(5) Uani 1 1 d . . . . .
H27 H 0.087924 -0.155410 0.754881 0.090 Uiso 1 1 calc R . . . .
C28 C 0.0713(7) -0.0886(11) 0.6183(15) 0.069(4) Uani 1 1 d . . . . .
H28 H 0.033273 -0.070633 0.623186 0.082 Uiso 1 1 calc R . . . .
C10 C 0.2280(9) 0.1966(10) 0.5561(14) 0.069(5) Uani 1 1 d . . . . .
H10 H 0.209720 0.221368 0.608322 0.083 Uiso 1 1 calc R . . . .
C26 C 0.1560(7) -0.1642(11) 0.6899(14) 0.065(4) Uani 1 1 d . . . . .
H26 H 0.177598 -0.198265 0.745997 0.079 Uiso 1 1 calc R . . . .
N4 N 0.2179(5) 0.1336(8) 0.3812(10) 0.055(3) Uani 1 1 d . . . . .
C5 C -0.0850(7) 0.1060(10) 0.2898(13) 0.063(4) Uani 1 1 d . . . . .
H5 H -0.070408 0.136249 0.354467 0.075 Uiso 1 1 calc R . . . .
C9 C 0.1944(7) 0.1645(10) 0.4611(13) 0.058(4) Uani 1 1 d . . . . .
C6 C -0.0486(6) 0.0838(8) 0.2251(12) 0.053(3) Uani 1 1 d . . . . .
C22 C 0.2305(5) -0.0827(9) 0.4168(12) 0.052(3) Uani 1 1 d . . . . .
H22 H 0.257714 -0.101677 0.479088 0.062 Uiso 1 1 calc R . . . .
C9AA C 0.0404(6) -0.2072(9) 0.2963(10) 0.048(3) Uani 1 1 d . . . . .
H9AA H 0.055704 -0.152081 0.299717 0.057 Uiso 1 1 calc R . . . .
C37 C 0.2074(7) 0.2562(10) 0.1148(12) 0.058(3) Uani 1 1 d . . . . .
H37 H 0.227677 0.305446 0.102732 0.069 Uiso 1 1 calc R . . . .
C4 C -0.1438(7) 0.0841(10) 0.2607(15) 0.070(5) Uani 1 1 d . . . . .
H4 H -0.170179 0.100272 0.304320 0.084 Uiso 1 1 calc R . . . .
C11 C 0.2888(8) 0.1921(11) 0.5742(14) 0.073(5) Uani 1 1 d . . . . .
H11 H 0.312994 0.209929 0.640597 0.088 Uiso 1 1 calc R . . . .
C8 C 0.1304(7) 0.1659(9) 0.4415(12) 0.056(3) Uani 1 1 d . . . . .
H8 H 0.111265 0.191688 0.491735 0.067 Uiso 1 1 calc R . . . .
C29 C 0.0959(6) -0.0642(10) 0.5310(13) 0.059(4) Uani 1 1 d . . . . .
H29 H 0.074413 -0.028238 0.477089 0.071 Uiso 1 1 calc R . . . .
C25 C 0.1813(7) -0.1419(11) 0.6009(13) 0.064(4) Uani 1 1 d . . . . .
H25 H 0.219049 -0.161785 0.596582 0.077 Uiso 1 1 calc R . . . .
C14 C 0.3580(7) 0.1010(11) 0.3207(17) 0.077(5) Uani 1 1 d . . . . .
H14A H 0.365667 0.073598 0.256081 0.115 Uiso 1 1 calc GR . . . .
H14B H 0.375684 0.068265 0.384799 0.115 Uiso 1 1 calc GR . . . .
H14C H 0.375140 0.157090 0.326964 0.115 Uiso 1 1 calc GR . . . .
O9 O -0.0191(7) 0.1629(10) -0.0268(15) 0.044(4) Uani 0.5 1 d . U . . .
C45 C 0.0131(14) 0.2325(18) -0.035(3) 0.061(7) Uani 0.5 1 d . U . . .
Cl1 Cl -0.0397(8) 0.4516(9) 0.0750(17) 0.258(8) Uani 1 1 d . U . . .
C46 C 0.017(3) 0.503(3) 0.055(5) 0.253(11) Uani 1 1 d . U . . .

loop_
_atom_site_aniso_label
_atom_site_aniso_U_11
_atom_site_aniso_U_22
_atom_site_aniso_U_33
_atom_site_aniso_U_23
_atom_site_aniso_U_13
_atom_site_aniso_U_12
Dy1 0.0401(3) 0.0580(4) 0.0507(4) -0.0145(3) 0.0144(2) -0.0093(3)
Dy2 0.0365(4) 0.0352(4) 0.0459(5) 0.000 0.0124(3) 0.000
C13 0.059(8) 0.036(7) 0.081(11) -0.009(7) 0.007(8) -0.021(6)
O7 0.050(5) 0.070(6) 0.054(6) -0.004(5) 0.019(4) 0.005(5)
O2 0.050(5) 0.057(5) 0.064(5) -0.020(5) 0.029(4) -0.003(5)
C7BA 0.046(9) 0.047(10) 0.043(10) 0.000 0.023(8) 0.000
N1 0.043(5) 0.039(5) 0.057(6) 0.008(5) 0.021(5) 0.002(4)
O8 0.050(5) 0.030(4) 0.052(5) 0.002(4) 0.003(4) -0.003(4)
C8AA 0.028(5) 0.045(7) 0.041(6) 0.004(5) 0.008(5) 0.003(5)
C0BA 0.054(7) 0.042(7) 0.043(7) 0.007(5) 0.012(6) 0.002(5)
N2 0.058(7) 0.054(7) 0.054(7) -0.017(5) 0.025(5) -0.009(5)
O1 0.043(4) 0.051(6) 0.041(4) 0.013(4) 0.008(4) 0.005(4)
C2 0.048(6) 0.040(7) 0.055(7) 0.015(6) 0.022(6) 0.005(5)
C0AA 0.053(7) 0.044(7) 0.063(8) 0.014(6) 0.023(6) 0.011(6)
O3 0.053(6) 0.077(7) 0.069(7) -0.013(6) 0.005(5) -0.009(5)
O5 0.044(5) 0.069(6) 0.052(5) -0.009(5) 0.016(4) -0.010(4)
C35 0.048(7) 0.063(9) 0.057(8) -0.006(7) 0.012(6) -0.008(6)
C30 0.056(8) 0.060(9) 0.070(10) -0.004(7) 0.019(7) 0.001(7)
C31 0.057(9) 0.096(13) 0.083(12) -0.004(10) 0.029(8) -0.001(9)
C32 0.064(10) 0.100(13) 0.078(12) -0.011(10) 0.037(9) -0.025(10)
C33 0.077(12) 0.104(15) 0.074(12) -0.001(11) 0.036(10) -0.027(11)
C34 0.080(11) 0.065(10) 0.079(12) -0.014(8) 0.038(10) -0.013(9)
C4AA 0.055(8) 0.065(9) 0.044(7) 0.006(6) 0.008(6) 0.020(7)
C12 0.057(8) 0.058(8) 0.065(10) -0.006(7) -0.007(7) -0.013(7)
C40 0.074(11) 0.085(13) 0.089(13) -0.010(10) 0.027(10) 0.021(10)
C39 0.078(11) 0.069(11) 0.047(8) 0.005(7) 0.007(7) 0.022(9)
C44 0.072(10) 0.067(10) 0.076(11) 0.001(8) 0.021(9) 0.002(8)
C43 0.099(14) 0.066(11) 0.091(14) -0.013(9) 0.005(11) 0.020(10)
C42 0.102(14) 0.081(14) 0.101(15) -0.020(11) 0.021(12) 0.037(12)
C41 0.081(14) 0.106(18) 0.13(2) -0.021(15) 0.010(14) 0.022(13)
C1 0.048(7) 0.052(8) 0.050(8) 0.014(6) 0.008(6) -0.001(6)
C38 0.047(7) 0.060(8) 0.044(7) 0.003(6) 0.007(6) 0.007(6)
C24 0.063(8) 0.050(8) 0.056(8) -0.013(6) 0.010(7) -0.016(7)
C7 0.048(7) 0.042(7) 0.071(9) -0.010(7) 0.028(7) -0.008(6)
O4 0.047(5) 0.063(6) 0.050(5) -0.013(5) 0.017(4) -0.009(4)
N3 0.062(7) 0.055(7) 0.052(7) -0.009(5) 0.016(6) -0.007(6)
C51 0.043(6) 0.034(6) 0.045(6) 0.001(5) 0.012(5) 0.004(5)
C54 0.066(9) 0.057(8) 0.049(8) 0.009(7) 0.014(7) 0.013(7)
C20 0.052(8) 0.059(9) 0.109(15) -0.004(10) 0.025(9) -0.005(7)
C19 0.058(9) 0.084(13) 0.106(15) 0.019(11) 0.027(10) 0.005(9)
C18 0.042(8) 0.105(15) 0.15(2) 0.026(15) 0.027(11) 0.005(9)
C17 0.067(13) 0.099(16) 0.21(3) -0.015(19) 0.054(18) 0.020(12)
C16 0.087(16) 0.17(3) 0.18(3) -0.06(2) 0.058(19) 0.018(18)
C15 0.059(10) 0.15(2) 0.106(17) -0.054(16) 0.029(11) -0.008(12)
C23 0.061(9) 0.054(8) 0.060(9) -0.023(7) 0.008(7) -0.007(7)
O6 0.053(5) 0.059(6) 0.061(6) -0.010(5) 0.022(4) -0.007(5)
C21 0.050(8) 0.056(8) 0.082(11) -0.021(8) 0.013(8) -0.012(7)
C3 0.049(7) 0.063(9) 0.071(9) 0.009(7) 0.032(7) -0.004(6)
C36 0.042(6) 0.056(8) 0.053(8) 0.002(6) 0.008(6) -0.003(6)
C27 0.080(11) 0.093(13) 0.048(9) -0.010(9) 0.006(8) -0.027(10)
C28 0.057(9) 0.076(10) 0.075(11) -0.007(9) 0.016(8) -0.019(8)
C10 0.095(13) 0.054(9) 0.060(9) -0.007(7) 0.020(9) -0.022(9)
C26 0.060(9) 0.076(11) 0.059(9) -0.001(8) 0.010(7) -0.010(8)
N4 0.050(6) 0.059(7) 0.056(7) -0.002(6) 0.008(5) -0.015(5)
C5 0.066(9) 0.066(9) 0.067(9) -0.017(8) 0.038(8) -0.006(8)
C9 0.067(9) 0.051(8) 0.057(9) -0.006(7) 0.015(7) -0.016(7)
C6 0.062(8) 0.042(7) 0.061(8) 0.000(6) 0.026(7) 0.003(6)
C22 0.035(6) 0.061(8) 0.058(8) -0.008(7) 0.007(6) -0.007(6)
C9AA 0.045(7) 0.048(7) 0.046(7) -0.008(6) 0.003(5) 0.004(6)
C37 0.058(8) 0.057(8) 0.060(9) -0.001(7) 0.019(7) -0.005(7)
C4 0.068(9) 0.067(10) 0.091(12) -0.008(8) 0.051(9) -0.002(7)
C11 0.085(12) 0.065(10) 0.060(10) -0.002(8) -0.005(9) -0.025(9)
C8 0.068(9) 0.048(7) 0.056(8) -0.011(6) 0.020(7) -0.014(7)
C29 0.051(8) 0.069(9) 0.059(9) -0.009(7) 0.014(7) -0.009(7)
C25 0.056(8) 0.080(11) 0.053(9) -0.007(8) 0.005(7) -0.003(8)
C14 0.062(9) 0.062(10) 0.103(14) -0.015(10) 0.012(9) -0.015(8)
O9 0.043(8) 0.027(6) 0.061(10) 0.008(6) 0.006(7) 0.013(6)
C45 0.069(13) 0.041(11) 0.069(13) 0.010(10) 0.008(10) -0.004(10)
Cl1 0.254(16) 0.149(10) 0.37(2) -0.004(13) 0.069(16) 0.048(10)
C46 0.24(2) 0.159(17) 0.36(3) -0.020(19) 0.09(2) 0.041(17)

loop_
_atom_type_symbol
_atom_type_description
_atom_type_scat_dispersion_real
_atom_type_scat_dispersion_imag
_atom_type_scat_source
C C 0.0033 0.0016 'International Tables Vol C Tables 4.2.6.8 and 6.1.1.4'
H H 0.0000 0.0000 'International Tables Vol C Tables 4.2.6.8 and 6.1.1.4'
Cl Cl 0.1484 0.1585 'International Tables Vol C Tables 4.2.6.8 and 6.1.1.4'
Dy Dy -0.1892 4.4098 'International Tables Vol C Tables 4.2.6.8 and 6.1.1.4'
N N 0.0061 0.0033 'International Tables Vol C Tables 4.2.6.8 and 6.1.1.4'
O O 0.0106 0.0060 'International Tables Vol C Tables 4.2.6.8 and 6.1.1.4'

loop_
_geom_angle_atom_site_label_1
_geom_angle_atom_site_label_2
_geom_angle_atom_site_label_3
_geom_angle
_geom_angle_site_symmetry_1
_geom_angle_site_symmetry_3
_geom_angle_publ_flag
O7 Dy1 Dy2 87.5(3) . . ?
O7 Dy1 O4 142.7(3) . . ?
O7 Dy1 N3 67.9(4) . . ?
O7 Dy1 O6 70.6(3) . . ?
O7 Dy1 N4 79.1(4) . . ?
O2 Dy1 Dy2 35.9(2) . . ?
O2 Dy1 O7 77.4(4) . . ?
O2 Dy1 O4 138.5(4) . . ?
O2 Dy1 N3 62.6(4) . . ?
O2 Dy1 O6 127.5(4) . . ?
O2 Dy1 N4 124.7(4) . . ?
O1 Dy1 Dy2 32.0(2) 2 . ?
O1 Dy1 O7 106.5(3) 2 . ?
O1 Dy1 O2 66.9(3) 2 . ?
O1 Dy1 O5 100.6(3) 2 . ?
O1 Dy1 O4 86.2(3) 2 . ?
O1 Dy1 N3 129.1(4) 2 . ?
O1 Dy1 O6 83.5(3) 2 . ?
O1 Dy1 N4 168.3(3) 2 . ?
O5 Dy1 Dy2 98.4(2) . . ?
O5 Dy1 O7 136.1(3) . . ?
O5 Dy1 O2 82.4(4) . . ?
O5 Dy1 O4 71.8(3) . . ?
O5 Dy1 N3 68.2(4) . . ?
O5 Dy1 O6 147.6(4) . . ?
O5 Dy1 N4 81.1(4) . . ?
O4 Dy1 Dy2 116.1(2) . . ?
O4 Dy1 N3 130.1(4) . . ?
O4 Dy1 O6 76.4(3) . . ?
O4 Dy1 N4 83.4(4) . . ?
N3 Dy1 Dy2 98.3(3) . . ?
N3 Dy1 N4 62.3(4) . . ?
O6 Dy1 Dy2 101.2(2) . . ?
O6 Dy1 N3 132.9(4) . . ?
O6 Dy1 N4 89.0(3) . . ?
N4 Dy1 Dy2 159.5(3) . . ?
Dy1 Dy2 Dy1 155.23(3) 2 . ?
O2 Dy2 Dy1 132.7(2) . 2 ?
O2 Dy2 Dy1 33.20(19) 2 2 ?
O2 Dy2 Dy1 132.7(2) 2 . ?
O2 Dy2 Dy1 33.20(19) . . ?
O2 Dy2 O2 136.8(6) . 2 ?
O2 Dy2 N1 109.6(3) . 2 ?
O2 Dy2 N1 61.0(3) 2 2 ?
O2 Dy2 N1 109.6(3) 2 . ?
O2 Dy2 N1 61.0(3) . . ?
O2 Dy2 O9 59.3(5) . 2 ?
O2 Dy2 O9 77.8(5) . . ?
O2 Dy2 O9 77.8(5) 2 2 ?
O2 Dy2 O9 59.3(5) 2 . ?
N1 Dy2 Dy1 93.8(2) . . ?
N1 Dy2 Dy1 93.8(2) 2 2 ?
N1 Dy2 Dy1 81.1(2) . 2 ?
N1 Dy2 Dy1 81.1(2) 2 . ?
N1 Dy2 N1 156.5(4) . 2 ?
O8 Dy2 Dy1 82.9(2) . . ?
O8 Dy2 Dy1 117.9(2) 2 . ?
O8 Dy2 Dy1 82.9(2) 2 2 ?
O8 Dy2 Dy1 117.9(2) . 2 ?
O8 Dy2 O2 142.5(3) . 2 ?
O8 Dy2 O2 78.3(3) 2 2 ?
O8 Dy2 O2 142.5(3) 2 . ?
O8 Dy2 O2 78.3(3) . . ?
O8 Dy2 N1 72.4(3) . . ?
O8 Dy2 N1 72.4(3) 2 2 ?
O8 Dy2 N1 129.0(3) . 2 ?
O8 Dy2 N1 129.0(3) 2 . ?
O8 Dy2 O8 73.2(4) 2 . ?
O8 Dy2 O1 88.6(3) . . ?
O8 Dy2 O1 88.6(3) 2 2 ?
O8 Dy2 O1 79.5(3) 2 . ?
O8 Dy2 O1 79.5(3) . 2 ?
O8 Dy2 O9 136.9(5) . 2 ?
O8 Dy2 O9 147.5(5) 2 2 ?
O8 Dy2 O9 136.9(5) 2 . ?
O8 Dy2 O9 147.5(5) . . ?
O1 Dy2 Dy1 30.1(2) . 2 ?
O1 Dy2 Dy1 156.9(2) 2 2 ?
O1 Dy2 Dy1 156.9(2) . . ?
O1 Dy2 Dy1 30.1(2) 2 . ?
O1 Dy2 O2 62.4(3) 2 . ?
O1 Dy2 O2 62.4(3) . 2 ?
O1 Dy2 O2 124.0(3) 2 2 ?
O1 Dy2 O2 124.0(3) . . ?
O1 Dy2 N1 63.1(3) 2 2 ?
O1 Dy2 N1 120.3(3) 2 . ?
O1 Dy2 N1 63.1(3) . . ?
O1 Dy2 N1 120.3(3) . 2 ?
O1 Dy2 O1 165.3(4) . 2 ?
O1 Dy2 O9 107.9(4) . 2 ?
O1 Dy2 O9 86.8(4) . . ?
O1 Dy2 O9 107.9(4) 2 . ?
O1 Dy2 O9 86.8(4) 2 2 ?
O9 Dy2 Dy1 89.0(4) . . ?
O9 Dy2 Dy1 89.0(4) 2 2 ?
O9 Dy2 Dy1 66.3(4) 2 . ?
O9 Dy2 Dy1 66.3(4) . 2 ?
O9 Dy2 N1 80.1(5) . 2 ?
O9 Dy2 N1 76.9(5) 2 2 ?
O9 Dy2 N1 76.9(5) . . ?
O9 Dy2 N1 80.1(5) 2 . ?
O9 Dy2 O9 22.7(7) . 2 ?
O3 C13 C12 123.9(14) . . ?
O3 C13 N4 114.9(13) . . ?
N4 C13 C12 121.2(16) . . ?
C38 O7 Dy1 131.4(9) . . ?
Dy1 O2 Dy2 110.9(3) . . ?
C7 O2 Dy1 121.9(9) . . ?
C7 O2 Dy2 127.2(9) . . ?
C8AA C7BA H7BA 117.6 2 . ?
C8AA C7BA H7BA 117.6 . . ?
C8AA C7BA C8AA 124.7(18) . 2 ?
C2 N1 Dy2 118.5(9) . . ?
C2 N1 C6 119.6(11) . . ?
C6 N1 Dy2 121.8(8) . . ?
C8AA O8 Dy2 135.6(8) . . ?
C7BA C8AA C51 118.2(12) . . ?
O8 C8AA C7BA 125.1(13) . . ?
O8 C8AA C51 116.7(11) . . ?
C0AA C0BA H0BA 119.1 . . ?
C51 C0BA H0BA 119.1 . . ?
C51 C0BA C0AA 121.8(13) . . ?
C7 N2 N3 108.2(11) . . ?
Dy1 O1 Dy2 117.9(4) 2 . ?
C1 O1 Dy1 117.6(8) . 2 ?
C1 O1 Dy2 119.1(8) . . ?
N1 C2 C1 112.3(11) . . ?
N1 C2 C3 121.3(13) . . ?
C3 C2 C1 126.2(12) . . ?
C0BA C0AA H0AA 120.3 . . ?
C54 C0AA C0BA 119.3(13) . . ?
C54 C0AA H0AA 120.3 . . ?
C13 O3 C14 119.5(13) . . ?
C23 O5 Dy1 131.6(9) . . ?
C30 C35 C34 120.0 . . ?
C30 C35 C36 117.9(8) . . ?
C34 C35 C36 122.1(8) . . ?
C35 C30 H30 120.0 . . ?
C35 C30 C31 120.0 . . ?
C31 C30 H30 120.0 . . ?
C30 C31 H31 120.0 . . ?
C32 C31 C30 120.0 . . ?
C32 C31 H31 120.0 . . ?
C31 C32 H32 120.0 . . ?
C31 C32 C33 120.0 . . ?
C33 C32 H32 120.0 . . ?
C32 C33 H33 120.0 . . ?
C34 C33 C32 120.0 . . ?
C34 C33 H33 120.0 . . ?
C35 C34 H34 120.0 . . ?
C33 C34 C35 120.0 . . ?
C33 C34 H34 120.0 . . ?
C54 C4AA H4AA 119.6 . . ?
C9AA C4AA H4AA 119.6 . . ?
C9AA C4AA C54 120.8(14) . . ?
C13 C12 H12 119.5 . . ?
C11 C12 C13 121.0(15) . . ?
C11 C12 H12 119.5 . . ?
C39 C40 H40 120.0 . . ?
C39 C40 C41 120.0 . . ?
C41 C40 H40 120.0 . . ?
C40 C39 C44 120.0 . . ?
C40 C39 C38 118.1(9) . . ?
C44 C39 C38 121.8(9) . . ?
C39 C44 H44 120.0 . . ?
C43 C44 C39 120.0 . . ?
C43 C44 H44 120.0 . . ?
C44 C43 H43 120.0 . . ?
C44 C43 C42 120.0 . . ?
C42 C43 H43 120.0 . . ?
C43 C42 H42 120.0 . . ?
C41 C42 C43 120.0 . . ?
C41 C42 H42 120.0 . . ?
C40 C41 H41 120.0 . . ?
C42 C41 C40 120.0 . . ?
C42 C41 H41 120.0 . . ?
O1 C1 C2 110.8(11) . . ?
O1 C1 H1A 109.5 . . ?
O1 C1 H1B 109.5 . . ?
C2 C1 H1A 109.5 . . ?
C2 C1 H1B 109.5 . . ?
H1A C1 H1B 108.1 . . ?
O7 C38 C39 116.4(12) . . ?
O7 C38 C37 123.3(14) . . ?
C37 C38 C39 120.3(13) . . ?
C29 C24 C23 118.4(14) . . ?
C25 C24 C23 122.2(15) . . ?
C25 C24 C29 119.4(15) . . ?
O2 C7 N2 127.4(12) . . ?
O2 C7 C6 115.5(12) . . ?
N2 C7 C6 117.1(12) . . ?
C21 O4 Dy1 128.7(9) . . ?
N2 N3 Dy1 119.8(8) . . ?
C8 N3 Dy1 123.5(10) . . ?
C8 N3 N2 116.6(12) . . ?
C0BA C51 C8AA 122.4(11) . . ?
C0BA C51 C9AA 118.3(12) . . ?
C9AA C51 C8AA 119.3(11) . . ?
C0AA C54 C4AA 119.2(13) . . ?
C0AA C54 H54 120.4 . . ?
C4AA C54 H54 120.4 . . ?
C19 C20 C15 120.0 . . ?
C19 C20 C21 122.1(10) . . ?
C15 C20 C21 117.9(10) . . ?
C20 C19 H19 120.0 . . ?
C18 C19 C20 120.0 . . ?
C18 C19 H19 120.0 . . ?
C19 C18 H18 120.0 . . ?
C17 C18 C19 120.0 . . ?
C17 C18 H18 120.0 . . ?
C18 C17 H17 120.0 . . ?
C18 C17 C16 120.0 . . ?
C16 C17 H17 120.0 . . ?
C17 C16 H16 120.0 . . ?
C15 C16 C17 120.0 . . ?
C15 C16 H16 120.0 . . ?
C20 C15 H15 120.0 . . ?
C16 C15 C20 120.0 . . ?
C16 C15 H15 120.0 . . ?
O5 C23 C24 115.5(13) . . ?
O5 C23 C22 122.1(15) . . ?
C22 C23 C24 122.4(15) . . ?
C36 O6 Dy1 135.2(9) . . ?
O4 C21 C20 114.3(14) . . ?
O4 C21 C22 125.9(14) . . ?
C22 C21 C20 119.8(15) . . ?
C2 C3 H3 120.4 . . ?
C4 C3 C2 119.2(13) . . ?
C4 C3 H3 120.4 . . ?
O6 C36 C35 115.2(12) . . ?
O6 C36 C37 125.5(13) . . ?
C37 C36 C35 119.3(12) . . ?
C28 C27 H27 119.0 . . ?
C26 C27 H27 119.0 . . ?
C26 C27 C28 121.9(17) . . ?
C27 C28 H28 121.0 . . ?
C27 C28 C29 118.0(16) . . ?
C29 C28 H28 121.0 . . ?
C9 C10 H10 120.4 . . ?
C9 C10 C11 119.2(17) . . ?
C11 C10 H10 120.4 . . ?
C27 C26 H26 119.4 . . ?
C27 C26 C25 121.2(17) . . ?
C25 C26 H26 119.4 . . ?
C13 N4 Dy1 123.8(10) . . ?
C9 N4 Dy1 118.0(9) . . ?
C9 N4 C13 117.9(13) . . ?
C6 C5 H5 120.3 . . ?
C6 C5 C4 119.3(15) . . ?
C4 C5 H5 120.3 . . ?
C10 C9 C8 120.4(15) . . ?
N4 C9 C10 123.0(15) . . ?
N4 C9 C8 116.6(13) . . ?
N1 C6 C7 113.0(11) . . ?
N1 C6 C5 121.6(14) . . ?
C5 C6 C7 125.2(14) . . ?
C23 C22 H22 118.2 . . ?
C21 C22 C23 123.7(14) . . ?
C21 C22 H22 118.2 . . ?
C4AA C9AA C51 120.6(13) . . ?
C4AA C9AA H9AA 119.7 . . ?
C51 C9AA H9AA 119.7 . . ?
C38 C37 H37 119.0 . . ?
C36 C37 C38 122.0(14) . . ?
C36 C37 H37 119.0 . . ?
C3 C4 C5 119.0(13) . . ?
C3 C4 H4 120.5 . . ?
C5 C4 H4 120.5 . . ?
C12 C11 C10 117.4(15) . . ?
C12 C11 H11 121.3 . . ?
C10 C11 H11 121.3 . . ?
N3 C8 C9 119.0(14) . . ?
N3 C8 H8 120.5 . . ?
C9 C8 H8 120.5 . . ?
C24 C29 C28 121.0(16) . . ?
C24 C29 H29 119.5 . . ?
C28 C29 H29 119.5 . . ?
C24 C25 C26 118.5(15) . . ?
C24 C25 H25 120.8 . . ?
C26 C25 H25 120.8 . . ?
O3 C14 H14A 109.5 . . ?
O3 C14 H14B 109.5 . . ?
O3 C14 H14C 109.5 . . ?
H14A C14 H14B 109.5 . . ?
H14A C14 H14C 109.5 . . ?
H14B C14 H14C 109.5 . . ?
O9 O9 Dy2 78.6(4) 2 . ?
O9 O9 C45 68.1(17) 2 . ?
O9 O9 C45 68.9(18) 2 2 ?
C45 O9 Dy2 137.4(17) 2 . ?
C45 O9 Dy2 136.8(16) . . ?
C45 O9 C45 52(3) 2 . ?
O9 C45 O9 43.0(15) 2 . ?
C45 C45 O9 63.7(18) 2 . ?
C45 C45 O9 64.4(19) 2 2 ?
C46 Cl1 C46 45(4) . 2 ?
Cl1 C46 Cl1 107(3) . 2 ?
C46 C46 Cl1 53(4) 2 2 ?
C46 C46 Cl1 82(5) 2 . ?

loop_
_geom_bond_atom_site_label_1
_geom_bond_atom_site_label_2
_geom_bond_distance
_geom_bond_site_symmetry_2
_geom_bond_publ_flag
Dy1 Dy2 3.9746(6) . ?
Dy1 O7 2.334(11) . ?
Dy1 O2 2.330(9) . ?
Dy1 O1 2.256(8) 2 ?
Dy1 O5 2.321(10) . ?
Dy1 O4 2.339(10) . ?
Dy1 N3 2.542(12) . ?
Dy1 O6 2.349(9) . ?
Dy1 N4 2.653(12) . ?
Dy2 O2 2.495(9) . ?
Dy2 O2 2.495(9) 2 ?
Dy2 N1 2.615(10) 2 ?
Dy2 N1 2.615(10) . ?
Dy2 O8 2.326(8) 2 ?
Dy2 O8 2.326(8) . ?
Dy2 O1 2.384(8) . ?
Dy2 O1 2.384(8) 2 ?
Dy2 O9 2.529(15) 2 ?
Dy2 O9 2.529(15) . ?
C13 O3 1.319(19) . ?
C13 C12 1.39(2) . ?
C13 N4 1.351(19) . ?
O7 C38 1.270(17) . ?
O2 C7 1.283(16) . ?
C7BA H7BA 0.9500 . ?
C7BA C8AA 1.380(15) . ?
C7BA C8AA 1.380(15) 2 ?
N1 C2 1.335(16) . ?
N1 C6 1.339(18) . ?
O8 C8AA 1.255(15) . ?
C8AA C51 1.516(17) . ?
C0BA H0BA 0.9500 . ?
C0BA C0AA 1.379(18) . ?
C0BA C51 1.370(17) . ?
N2 C7 1.311(18) . ?
N2 N3 1.377(17) . ?
O1 C1 1.391(16) . ?
C2 C1 1.51(2) . ?
C2 C3 1.378(18) . ?
C0AA H0AA 0.9500 . ?
C0AA C54 1.38(2) . ?
O3 C14 1.409(19) . ?
O5 C23 1.292(19) . ?
C35 C30 1.3900 . ?
C35 C34 1.3900 . ?
C35 C36 1.524(15) . ?
C30 H30 0.9500 . ?
C30 C31 1.3900 . ?
C31 H31 0.9500 . ?
C31 C32 1.3900 . ?
C32 H32 0.9500 . ?
C32 C33 1.3900 . ?
C33 H33 0.9500 . ?
C33 C34 1.3900 . ?
C34 H34 0.9500 . ?
C4AA H4AA 0.9500 . ?
C4AA C54 1.39(2) . ?
C4AA C9AA 1.36(2) . ?
C12 H12 0.9500 . ?
C12 C11 1.38(2) . ?
C40 H40 0.9500 . ?
C40 C39 1.3900 . ?
C40 C41 1.3900 . ?
C39 C44 1.3900 . ?
C39 C38 1.521(17) . ?
C44 H44 0.9500 . ?
C44 C43 1.3900 . ?
C43 H43 0.9500 . ?
C43 C42 1.3900 . ?
C42 H42 0.9500 . ?
C42 C41 1.3900 . ?
C41 H41 0.9500 . ?
C1 H1A 0.9900 . ?
C1 H1B 0.9900 . ?
C38 C37 1.41(2) . ?
C24 C23 1.49(2) . ?
C24 C29 1.37(2) . ?
C24 C25 1.36(2) . ?
C7 C6 1.517(19) . ?
O4 C21 1.28(2) . ?
N3 C8 1.278(18) . ?
C51 C9AA 1.389(18) . ?
C54 H54 0.9500 . ?
C20 C19 1.3900 . ?
C20 C15 1.3900 . ?
C20 C21 1.525(17) . ?
C19 H19 0.9500 . ?
C19 C18 1.3900 . ?
C18 H18 0.9500 . ?
C18 C17 1.3900 . ?
C17 H17 0.9500 . ?
C17 C16 1.3900 . ?
C16 H16 0.9500 . ?
C16 C15 1.3900 . ?
C15 H15 0.9500 . ?
C23 C22 1.41(2) . ?
O6 C36 1.250(17) . ?
C21 C22 1.38(2) . ?
C3 H3 0.9500 . ?
C3 C4 1.36(2) . ?
C36 C37 1.39(2) . ?
C27 H27 0.9500 . ?
C27 C28 1.36(3) . ?
C27 C26 1.30(2) . ?
C28 H28 0.9500 . ?
C28 C29 1.41(2) . ?
C10 H10 0.9500 . ?
C10 C9 1.39(2) . ?
C10 C11 1.39(3) . ?
C26 H26 0.9500 . ?
C26 C25 1.43(2) . ?
N4 C9 1.348(19) . ?
C5 H5 0.9500 . ?
C5 C6 1.352(18) . ?
C5 C4 1.39(2) . ?
C9 C8 1.46(2) . ?
C22 H22 0.9500 . ?
C9AA H9AA 0.9500 . ?
C37 H37 0.9500 . ?
C4 H4 0.9500 . ?
C11 H11 0.9500 . ?
C8 H8 0.9500 . ?
C29 H29 0.9500 . ?
C25 H25 0.9500 . ?
C14 H14A 0.9800 . ?
C14 H14B 0.9800 . ?
C14 H14C 0.9800 . ?
O9 O9 1.00(3) 2 ?
O9 C45 1.35(3) 2 ?
O9 C45 1.36(3) . ?
C45 C45 1.19(6) 2 ?
Cl1 C46 2.01(6) 2 ?
Cl1 C46 1.63(7) . ?
C46 C46 1.44(12) 2 ?

loop_
_geom_torsion_atom_site_label_1
_geom_torsion_atom_site_label_2
_geom_torsion_atom_site_label_3
_geom_torsion_atom_site_label_4
_geom_torsion
_geom_torsion_site_symmetry_1
_geom_torsion_site_symmetry_2
_geom_torsion_site_symmetry_3
_geom_torsion_site_symmetry_4
_geom_torsion_publ_flag
Dy1 O7 C38 C39 -139.9(10) . . . . ?
Dy1 O7 C38 C37 40(2) . . . . ?
Dy1 O2 C7 N2 4(2) . . . . ?
Dy1 O2 C7 C6 -172.5(9) . . . . ?
Dy1 O1 C1 C2 -105.3(10) 2 . . . ?
Dy1 O5 C23 C24 154.9(9) . . . . ?
Dy1 O5 C23 C22 -26(2) . . . . ?
Dy1 O4 C21 C20 -154.5(8) . . . . ?
Dy1 O4 C21 C22 26(2) . . . . ?
Dy1 N3 C8 C9 0(2) . . . . ?
Dy1 O6 C36 C35 168.1(8) . . . . ?
Dy1 O6 C36 C37 -9(2) . . . . ?
Dy1 N4 C9 C10 173.9(12) . . . . ?
Dy1 N4 C9 C8 -8.4(18) . . . . ?
Dy2 O2 C7 N2 -174.3(11) . . . . ?
Dy2 O2 C7 C6 8.9(18) . . . . ?
Dy2 N1 C2 C1 8.1(13) . . . . ?
Dy2 N1 C2 C3 -175.7(10) . . . . ?
Dy2 N1 C6 C7 -10.4(15) . . . . ?
Dy2 N1 C6 C5 175.2(11) . . . . ?
Dy2 O8 C8AA C7BA -8.4(18) . . . . ?
Dy2 O8 C8AA C51 171.9(7) . . . . ?
Dy2 O1 C1 C2 48.1(13) . . . . ?
Dy2 O9 C45 O9 -42(2) . . . 2 ?
Dy2 O9 C45 C45 -122(3) . . . 2 ?
C13 C12 C11 C10 0(2) . . . . ?
C13 N4 C9 C10 0(2) . . . . ?
C13 N4 C9 C8 177.5(13) . . . . ?
O7 C38 C37 C36 -7(2) . . . . ?
O2 C7 C6 N1 1.6(18) . . . . ?
O2 C7 C6 C5 175.8(15) . . . . ?
C7BA C8AA C51 C0BA -30.5(16) . . . . ?
C7BA C8AA C51 C9AA 147.9(10) . . . . ?
N1 C2 C1 O1 -34.0(15) . . . . ?
N1 C2 C3 C4 1(2) . . . . ?
O8 C8AA C51 C0BA 149.2(12) . . . . ?
O8 C8AA C51 C9AA -32.3(16) . . . . ?
C8AA C7BA C8AA O8 4.1(9) 2 . . . ?
C8AA C7BA C8AA C51 -176.2(11) 2 . . . ?
C8AA C51 C9AA C4AA -177.5(11) . . . . ?
C0BA C0AA C54 C4AA -1(2) . . . . ?
C0BA C51 C9AA C4AA 1.0(19) . . . . ?
N2 C7 C6 N1 -175.6(12) . . . . ?
N2 C7 C6 C5 -1(2) . . . . ?
N2 N3 C8 C9 177.1(13) . . . . ?
C2 N1 C6 C7 172.9(11) . . . . ?
C2 N1 C6 C5 -2(2) . . . . ?
C2 C3 C4 C5 -2(2) . . . . ?
C0AA C0BA C51 C8AA 175.8(11) . . . . ?
C0AA C0BA C51 C9AA -2.6(19) . . . . ?
O3 C13 C12 C11 177.4(15) . . . . ?
O3 C13 N4 Dy1 9.1(18) . . . . ?
O3 C13 N4 C9 -177.1(13) . . . . ?
O5 C23 C22 C21 -9(2) . . . . ?
C35 C30 C31 C32 0.0 . . . . ?
C35 C36 C37 C38 175.0(13) . . . . ?
C30 C35 C34 C33 0.0 . . . . ?
C30 C35 C36 O6 -15.9(15) . . . . ?
C30 C35 C36 C37 161.6(11) . . . . ?
C30 C31 C32 C33 0.0 . . . . ?
C31 C32 C33 C34 0.0 . . . . ?
C32 C33 C34 C35 0.0 . . . . ?
C34 C35 C30 C31 0.0 . . . . ?
C34 C35 C36 O6 162.5(10) . . . . ?
C34 C35 C36 C37 -20.0(17) . . . . ?
C12 C13 O3 C14 1(2) . . . . ?
C12 C13 N4 Dy1 -169.0(11) . . . . ?
C12 C13 N4 C9 5(2) . . . . ?
C40 C39 C44 C43 0.0 . . . . ?
C40 C39 C38 O7 -8.1(16) . . . . ?
C40 C39 C38 C37 172.1(12) . . . . ?
C39 C40 C41 C42 0.0 . . . . ?
C39 C44 C43 C42 0.0 . . . . ?
C39 C38 C37 C36 172.4(13) . . . . ?
C44 C39 C38 O7 167.4(10) . . . . ?
C44 C39 C38 C37 -12.4(18) . . . . ?
C44 C43 C42 C41 0.0 . . . . ?
C43 C42 C41 C40 0.0 . . . . ?
C41 C40 C39 C44 0.0 . . . . ?
C41 C40 C39 C38 175.6(11) . . . . ?
C1 C2 C3 C4 176.2(14) . . . . ?
C38 C39 C44 C43 -175.4(12) . . . . ?
C24 C23 C22 C21 169.6(13) . . . . ?
C7 N2 N3 Dy1 -3.4(15) . . . . ?
C7 N2 N3 C8 179.1(14) . . . . ?
O4 C21 C22 C23 9(2) . . . . ?
N3 N2 C7 O2 0(2) . . . . ?
N3 N2 C7 C6 176.4(12) . . . . ?
C51 C0BA C0AA C54 2(2) . . . . ?
C54 C4AA C9AA C51 1(2) . . . . ?
C20 C19 C18 C17 0.0 . . . . ?
C20 C21 C22 C23 -170.6(13) . . . . ?
C19 C20 C15 C16 0.0 . . . . ?
C19 C20 C21 O4 160.4(11) . . . . ?
C19 C20 C21 C22 -20.3(18) . . . . ?
C19 C18 C17 C16 0.0 . . . . ?
C18 C17 C16 C15 0.0 . . . . ?
C17 C16 C15 C20 0.0 . . . . ?
C15 C20 C19 C18 0.0 . . . . ?
C15 C20 C21 O4 -21.9(16) . . . . ?
C15 C20 C21 C22 157.4(12) . . . . ?
C23 C24 C29 C28 177.3(13) . . . . ?
C23 C24 C25 C26 -178.6(14) . . . . ?
O6 C36 C37 C38 -8(2) . . . . ?
C21 C20 C19 C18 177.6(13) . . . . ?
C21 C20 C15 C16 -177.7(12) . . . . ?
C3 C2 C1 O1 150.1(13) . . . . ?
C36 C35 C30 C31 178.4(10) . . . . ?
C36 C35 C34 C33 -178.4(11) . . . . ?
C27 C28 C29 C24 1(2) . . . . ?
C27 C26 C25 C24 1(3) . . . . ?
C28 C27 C26 C25 -1(3) . . . . ?
C10 C9 C8 N3 -176.3(15) . . . . ?
C26 C27 C28 C29 0(3) . . . . ?
N4 C13 O3 C14 -176.7(14) . . . . ?
N4 C13 C12 C11 -5(2) . . . . ?
N4 C9 C8 N3 6(2) . . . . ?
C9 C10 C11 C12 4(2) . . . . ?
C6 N1 C2 C1 -175.1(11) . . . . ?
C6 N1 C2 C3 1.0(18) . . . . ?
C6 C5 C4 C3 1(2) . . . . ?
C9AA C4AA C54 C0AA -1(2) . . . . ?
C4 C5 C6 N1 0(2) . . . . ?
C4 C5 C6 C7 -173.5(15) . . . . ?
C11 C10 C9 N4 -4(2) . . . . ?
C11 C10 C9 C8 177.9(15) . . . . ?
C29 C24 C23 O5 -9.5(19) . . . . ?
C29 C24 C23 C22 171.6(14) . . . . ?
C29 C24 C25 C26 0(2) . . . . ?
C25 C24 C23 O5 169.0(14) . . . . ?
C25 C24 C23 C22 -10(2) . . . . ?
C25 C24 C29 C28 -1(2) . . . . ?
O9 O9 C45 C45 -80(3) 2 . . 2 ?
C45 O9 C45 O9 80(3) 2 . . 2 ?
C46 Cl1 C46 Cl1 -48(3) 2 . . 2 ?
